data_1540215
loop_
_publ_author_name
'Labbe, P.'
'Raveau, B.'
'Leligny, H.'
'Toledano, J.C.'
'Schneck, J.'

_publ_section_title
;
 X-ray structural determination of the quasi-commensurate phase of barium
 sodium niobate
;
_journal_name_full 'Journal of Physics: Condensed Matter'
_journal_page_first 25
_journal_page_last 43
_journal_volume 2
_journal_year 1990
_chemical_formula_sum 'Ba4 Na2 Nb10 O30'
_chemical_name_systematic 'Ba4 Na2 (Nb10 O30)'
_space_group_crystal_system orthorhombic
_space_group_IT_number 40
_space_group_name_Hall 'B 2 -2b'
_space_group_name_H-M_alt 'B b m 2'
_cell_angle_alpha 90
_cell_angle_beta 90
_cell_angle_gamma 90
_cell_formula_units_Z 8
_cell_length_a 35.1869
_cell_length_b 17.6202
_cell_length_c 7.9876
_cell_volume 4952.314
_citation_journal_id_ASTM JCOMEL
_cod_data_source_file Labbe_JCOMEL_1990_1368.cif
_cod_data_source_block Ba4Na2Nb10O30
_cod_depositor_comments
;
 Updating space group information.

 Antanas Vaitkus,
 2018-06-11
;
_cod_original_cell_volume 4952.313
_cod_database_code 1540215

loop_
_space_group_symop_id
_space_group_symop_operation_xyz
1 x,y,z
2 -x,-y,z
3 x,-y+1/2,z
4 -x,y+1/2,z
5 x+1/2,y,z+1/2
6 -x+1/2,-y,z+1/2
7 x+1/2,-y+1/2,z+1/2
8 -x+1/2,y+1/2,z+1/2

loop_
_atom_site_label
_atom_site_type_symbol
_atom_site_fract_x
_atom_site_fract_y
_atom_site_fract_z
_atom_site_occupancy
_atom_site_U_iso_or_equiv
Nb10 Nb+5 0.19527 0.43068 0.50681 1 0.0
O26 O-2 0.3498 0.8579 0.2334 1 0.0
Na2 Na+1 0.125 0.5 0.75199 0.5 0.0
O6 O-2 0.1069 0.25 0.4631 1 0.0
O13 O-2 0.3218 0.964 -0.0128 1 0.0
O7 O-2 0.3583 0.75 -0.0165 1 0.0
O1 O-2 0.037 0.3302 -0.0451 1 0.0
O3 O-2 0.2877 0.8312 0.0055 1 0.0
Nb4 Nb+5 0.0003 0.75 0.50579 1 0.0
Nb11 Nb+5 0.4457 0.68216 0.00245 1 0.0
O28 O-2 0.2984 0.0684 0.2359 1 0.0
O23 O-2 0.0836 0.3646 0.2329 1 0.0
Nb5 Nb+5 0.09005 0.35861 0.00505 1 0.0
O27 O-2 0.0513 0.5528 0.231 1 0.0
Ba3 Ba+2 0.16367 0.25 0.24639 1 0.0
O2 O-2 0.0372 0.3338 0.505 1 0.0
Nb2 Nb+5 -0.00025 0.25 0.50696 1 0.0
O18 O-2 0.3572 0.1062 0.4516 1 0.0
O10 O-2 0.0004 0.535 0.5038 1 0.0
Na3 Na+1 0.37485 0.00052 0.2456 0.5 0.0
O12 O-2 0.0738 0.4657 0.4972 1 0.0
O17 O-2 0.357 0.1037 0.0062 1 0.0
O31 O-2 0.0085 0.25 0.2328 1 0.0
O33 O-2 0.2548 0.25 0.2359 1 0.0
Ba4 Ba+2 0.16378 0.25 0.74996 1 0.0
Ba2 Ba+2 -0.00513 0.41921 0.74843 1 0.0
O21 O-2 0.2907 0.1747 -0.0348 1 0.0
Ba1 Ba+2 0.00242 0.42371 0.25 1 0.0
Nb9 Nb+5 0.19595 0.43336 0.00609 1 0.0
O30 O-2 0.3097 0.0626 0.7322 1 0.0
O24 O-2 0.3348 0.8616 0.7343 1 0.0
O34 O-2 0.2449 0.25 0.7356 1 0.0
Na1 Na+1 0.125 0.5 0.24961 1 0.0
Nb12 Nb+5 0.44654 0.93188 0.50486 1 0.0
O8 O-2 0.3583 0.75 0.5001 1 0.0
O9 O-2 0.0002 0.5334 -0.0319 1 0.0
Ba6 Ba+2 0.41454 0.75 0.74905 1 0.0
O14 O-2 0.3215 0.9638 0.4651 1 0.0
O4 O-2 0.288 0.8309 0.4546 1 0.0
Nb1 Nb+5 0.00073 0.25 0.00926 1 0.0
Nb7 Nb+5 0.34177 0.85823 0.0051 1 0.0
Nb8 Nb+5 0.34051 0.85805 0.50379 1 0.0
O29 O-2 0.0598 0.5802 0.7331 1 0.0
O19 O-2 0.041 0.6747 -0.0037 1 0.0
O32 O-2 -0.0078 0.25 0.7347 1 0.0
O20 O-2 0.0396 0.6749 0.4676 1 0.0
O16 O-2 0.1069 0.6092 0.448 1 0.0
O22 O-2 0.2911 0.1762 0.4881 1 0.0
O11 O-2 0.0723 0.4641 -0.0451 1 0.0
O5 O-2 0.1077 0.25 -0.0098 1 0.0
O15 O-2 0.108 0.6046 0.0091 1 0.0
Nb3 Nb+5 -0.00027 0.75 0.00588 1 0.0
Nb6 Nb+5 0.09168 0.35839 0.50649 1 0.0
O25 O-2 0.1003 0.3553 0.7329 1 0.0
Ba5 Ba+2 0.41335 0.75 0.24853 1 0.0
